data_7051680
loop_
_publ_author_name
'Constable, Edwin C.'
'Zhang, Guoqi'
'Housecroft, Catherine E.'
'Neuburger, Markus'
'Schaffner, Silvia'
'Woggon, Wolf-D.'

_publ_section_title
;
 In search of enantioselective catalysts for the Henry reaction: are
 two metal centres better than one?
;
_journal_issue 5
_journal_name_full 'New Journal of Chemistry'
_journal_page_first 1064
_journal_paper_doi 10.1039/b821995h
_journal_volume 33
_journal_year 2009
_chemical_absolute_configuration ad
_chemical_formula_moiety 'C20 H20 Cu N2 O4, H2 O'
_chemical_formula_sum 'C20 H22 Cu N2 O5'
_chemical_formula_weight 433.95
_space_group_IT_number 4
_symmetry_cell_setting monoclinic
_symmetry_space_group_name_Hall 'P 2yb'
_symmetry_space_group_name_H-M 'P 1 21 1'
_atom_sites_solution_hydrogens geom
_atom_sites_solution_primary direct
_audit_creation_date 08-11-12
_audit_creation_method CRYSTALS_ver_12.84
_cell_angle_alpha 90
_cell_angle_beta 101.777(2)
_cell_angle_gamma 90
_cell_formula_units_Z 4
_cell_length_a 7.9835(3)
_cell_length_b 20.8163(7)
_cell_length_c 11.0230(4)
_cell_measurement_reflns_used 0
_cell_measurement_temperature 173
_cell_measurement_theta_max 0
_cell_measurement_theta_min 0
_cell_volume 1793.32(11)
_computing_cell_refinement 'DENZO/SCALEPACK (Otwinowski & Minor, 1997)'
_computing_data_collection 'COLLECT (Nonius, 1997-2001).'
_computing_data_reduction 'DENZO/SCALEPACK (Otwinowski & Minor, 1997)'
_computing_molecular_graphics 'CAMERON (Watkin et al., 1996)'
_computing_publication_material 'CRYSTALS (Betteridge et al., 2003)'
_computing_structure_refinement 'CRYSTALS (Betteridge et al., 2003)'
_computing_structure_solution 'SIR92 (Altomare et al., 1994)'
_diffrn_ambient_temperature 173
_diffrn_measured_fraction_theta_full 0.995
_diffrn_measured_fraction_theta_max 0.992
_diffrn_measurement_device_type 'Nonius KappaCCD'
_diffrn_measurement_method \w/2\q
_diffrn_radiation_monochromator graphite
_diffrn_radiation_type 'Mo K\a'
_diffrn_radiation_wavelength 0.71073
_diffrn_reflns_av_R_equivalents 0.033
_diffrn_reflns_limit_h_max 12
_diffrn_reflns_limit_h_min -11
_diffrn_reflns_limit_k_max 30
_diffrn_reflns_limit_k_min -30
_diffrn_reflns_limit_l_max 16
_diffrn_reflns_limit_l_min -16
_diffrn_reflns_number 55033
_diffrn_reflns_theta_full 31.024
_diffrn_reflns_theta_max 32.317
_diffrn_reflns_theta_min 1.957
_diffrn_standards_number 0
_exptl_absorpt_coefficient_mu 1.255
_exptl_absorpt_correction_T_max 0.98
_exptl_absorpt_correction_T_min 0.79
_exptl_absorpt_correction_type multi-scan
_exptl_absorpt_process_details 'DENZO/SCALEPACK (Otwinowski & Minor, 1997)'
_exptl_crystal_colour purple
_exptl_crystal_density_diffrn 1.607
_exptl_crystal_description plate
_exptl_crystal_F_000 900
_exptl_crystal_size_max 0.43
_exptl_crystal_size_mid 0.19
_exptl_crystal_size_min 0.02
_refine_diff_density_max 0.40
_refine_diff_density_min -0.55
_refine_ls_abs_structure_details 'Flack (1983), 5916 Friedel-pairs'
_refine_ls_abs_structure_Flack 0.004(7)
_refine_ls_extinction_method None
_refine_ls_goodness_of_fit_ref 1.0676
_refine_ls_hydrogen_treatment constr
_refine_ls_matrix_type full
_refine_ls_number_parameters 506
_refine_ls_number_reflns 8548
_refine_ls_number_restraints 1
_refine_ls_R_factor_all 0.0411
_refine_ls_R_factor_gt 0.0235
_refine_ls_shift/su_max 0.015963
_refine_ls_structure_factor_coef F
_refine_ls_weighting_details
;
Method, part 1, Chebychev polynomial, (Watkin, 1994, Prince, 1982)
[weight] = 1.0/[A~0~*T~0~(x)+A~1~*T~1~(x) ... +A~n-1~]*T~n-1~(x)]
where A~i~ are the Chebychev coefficients listed below and x= Fcalc/Fmax
Method = Robust Weighting (Prince, 1982)
W = [weight] * [1-(deltaF/6*sigmaF)^2^]^2^
A~i~ are:
0.427 0.370 0.253
;
_refine_ls_weighting_scheme calc
_refine_ls_wR_factor_all 0.0370
_refine_ls_wR_factor_gt 0.0262
_refine_ls_wR_factor_ref 0.0262
_reflns_limit_h_max 11
_reflns_limit_h_min -12
_reflns_limit_k_max 30
_reflns_limit_k_min -30
_reflns_limit_l_max 16
_reflns_limit_l_min 0
_reflns_number_gt 8548
_reflns_number_total 12420
_reflns_threshold_expression I>3.0\s(I)
_oxford_diffrn_Wilson_B_factor 0.00
_oxford_diffrn_Wilson_scale 0.00
_oxford_refine_ls_scale 0.23296(15)
_oxford_structure_analysis_title 'gq7_173k_0m in P2(1)'
_cod_data_source_file b821995h.txt
_cod_data_source_block gq7_173k
_cod_depositor_comments
;
The following automatic conversions were performed:
'_symmetry_cell_setting' value 'Monoclinic' changed to 'monoclinic'
according to '/home/saulius/struct/CIF-dictionaries/cif_core.dic'
dictionary named 'cif_core.dic' version 2.4.1 from 2010-06-29.

Automatic conversion script
Id: cif_fix_enum 1527 2010-12-29 10:47:43Z saulius 
;
_cod_original_sg_symbol_H-M 'P 21'
_cod_original_formula_sum 'C20 H22 Cu1 N2 O5'
_cod_database_code 7051680

loop_
_symmetry_equiv_pos_as_xyz
x,y,z
-x,y+1/2,-z

loop_
_atom_site_label
_atom_site_type_symbol
_atom_site_fract_x
_atom_site_fract_y
_atom_site_fract_z
_atom_site_U_iso_or_equiv
_atom_site_occupancy
_atom_site_adp_type
_atom_site_refinement_flags_posn
_atom_site_refinement_flags_adp
_atom_site_refinement_flags_occupancy
_atom_site_disorder_assembly
_atom_site_disorder_group
_atom_site_attached_hydrogens
Cu1 Cu 0.36510(3) 0.53060(3) 0.39004(2) 0.0187 1.0000 Uani . . . . . .
Cu2 Cu 0.11153(3) 0.58139(3) 0.61865(2) 0.0177 1.0000 Uani . . . . . .
N1 N 0.4240(2) 0.62083(10) 0.39795(16) 0.0194 1.0000 Uani . . . . . .
N2 N 0.1922(2) 0.55536(8) 0.24688(15) 0.0200 1.0000 Uani . . . . . .
N3 N 0.2510(2) 0.55964(8) 0.77815(15) 0.0207 1.0000 Uani . . . . . .
N4 N 0.0852(2) 0.4890(1) 0.59624(16) 0.0183 1.0000 Uani . . . . . .
C1 C 0.6145(2) 0.54976(12) 0.61516(19) 0.0194 1.0000 Uani . . . . . .
C2 C 0.7217(2) 0.52431(12) 0.72316(19) 0.0230 1.0000 Uani . . . . . .
C3 C 0.8237(3) 0.56386(11) 0.8085(2) 0.0271 1.0000 Uani . . . . . .
C4 C 0.8267(3) 0.63012(13) 0.7891(2) 0.0285 1.0000 Uani . . . . . .
C5 C 0.7275(3) 0.65634(11) 0.6854(2) 0.0239 1.0000 Uani . . . . . .
C6 C 0.6200(3) 0.61698(11) 0.5976(2) 0.0193 1.0000 Uani . . . . . .
C7 C 0.5244(3) 0.64879(11) 0.4888(2) 0.0208 1.0000 Uani . . . . . .
C8 C 0.3451(2) 0.65589(9) 0.28459(17) 0.0206 1.0000 Uani . . . . . .
C9 C 0.3309(3) 0.72853(12) 0.2946(2) 0.0284 1.0000 Uani . . . . . .
C10 C 0.2407(3) 0.75689(11) 0.1707(2) 0.0321 1.0000 Uani . . . . . .
C11 C 0.0659(3) 0.72661(11) 0.1264(2) 0.0330 1.0000 Uani . . . . . .
C12 C 0.0798(3) 0.65322(12) 0.1147(2) 0.0274 1.0000 Uani . . . . . .
C13 C 0.1680(2) 0.62579(9) 0.23976(17) 0.0208 1.0000 Uani . . . . . .
C14 C 0.0946(2) 0.51663(10) 0.17313(18) 0.0233 1.0000 Uani . . . . . .
C15 C 0.0912(3) 0.44780(11) 0.1861(2) 0.0244 1.0000 Uani . . . . . .
C16 C -0.0329(3) 0.41342(13) 0.0999(2) 0.0314 1.0000 Uani . . . . . .
C17 C -0.0620(3) 0.34922(13) 0.1176(3) 0.0342 1.0000 Uani . . . . . .
C18 C 0.0315(3) 0.31721(12) 0.2198(2) 0.0313 1.0000 Uani . . . . . .
C19 C 0.1545(3) 0.34926(11) 0.3046(2) 0.0258 1.0000 Uani . . . . . .
C20 C 0.1886(2) 0.41581(11) 0.2892(2) 0.0232 1.0000 Uani . . . . . .
C21 C 0.2935(2) 0.69551(10) 0.71504(19) 0.0194 1.0000 Uani . . . . . .
C22 C 0.3420(2) 0.75960(11) 0.6961(2) 0.0229 1.0000 Uani . . . . . .
C23 C 0.4698(3) 0.79032(11) 0.7774(2) 0.0279 1.0000 Uani . . . . . .
C24 C 0.5560(3) 0.75848(12) 0.8843(2) 0.0308 1.0000 Uani . . . . . .
C25 C 0.5117(3) 0.69670(11) 0.9074(2) 0.0270 1.0000 Uani . . . . . .
C26 C 0.3817(3) 0.66421(10) 0.8235(2) 0.0225 1.0000 Uani . . . . . .
C27 C 0.3544(3) 0.59765(9) 0.84887(19) 0.0231 1.0000 Uani . . . . . .
C28 C 0.2328(2) 0.49158(8) 0.81037(16) 0.0201 1.0000 Uani . . . . . .
C29 C 0.3763(3) 0.46385(11) 0.9089(2) 0.0287 1.0000 Uani . . . . . .
C30 C 0.3474(3) 0.39224(10) 0.9273(2) 0.0320 1.0000 Uani . . . . . .
C31 C 0.3212(3) 0.35495(10) 0.8062(2) 0.0296 1.0000 Uani . . . . . .
C32 C 0.1731(3) 0.38313(11) 0.7092(2) 0.0261 1.0000 Uani . . . . . .
C33 C 0.2121(2) 0.45362(9) 0.68929(17) 0.0202 1.0000 Uani . . . . . .
C34 C -0.0216(3) 0.46072(10) 0.5108(2) 0.0182 1.0000 Uani . . . . . .
C35 C -0.1369(3) 0.49258(11) 0.4118(2) 0.0188 1.0000 Uani . . . . . .
C36 C -0.2462(3) 0.45325(11) 0.3262(2) 0.0228 1.0000 Uani . . . . . .
C37 C -0.3542(3) 0.47899(11) 0.2250(2) 0.0267 1.0000 Uani . . . . . .
C38 C -0.3539(3) 0.54569(11) 0.2059(2) 0.0262 1.0000 Uani . . . . . .
C39 C -0.2503(2) 0.58507(12) 0.28833(18) 0.0209 1.0000 Uani . . . . . .
C40 C -0.1381(2) 0.55992(12) 0.39487(18) 0.0177 1.0000 Uani . . . . . .
O1 O 0.5183(2) 0.50919(8) 0.54018(15) 0.0230 1.0000 Uani . . . . . .
O2 O 0.7255(2) 0.45954(9) 0.74444(17) 0.0324 1.0000 Uani . . . . . .
O3 O 0.30636(19) 0.44210(8) 0.37578(15) 0.0249 1.0000 Uani . . . . . .
O4 O 0.2419(2) 0.31793(9) 0.40655(17) 0.0320 1.0000 Uani . . . . . .
O5 O 0.1734(2) 0.67013(8) 0.63064(15) 0.0242 1.0000 Uani . . . . . .
O6 O 0.2597(2) 0.79101(8) 0.59049(16) 0.0286 1.0000 Uani . . . . . .
O7 O -0.04121(19) 0.60125(8) 0.46758(14) 0.0199 1.0000 Uani . . . . . .
O8 O -0.25447(19) 0.64982(8) 0.26695(16) 0.0261 1.0000 Uani . . . . . .
O21 O 0.5528(2) 0.37185(9) 0.55001(17) 0.0346 1.0000 Uani . . . . . .
O22 O -0.0637(2) 0.73806(9) 0.44976(16) 0.0322 1.0000 Uani . . . . . .
H2 H 0.6783 0.4405 0.6841 0.0463 1.0000 Uiso R . . . . .
H4 H 0.3180 0.3415 0.4398 0.0479 1.0000 Uiso R . . . . .
H6 H 0.1786 0.7708 0.5575 0.0421 1.0000 Uiso R . . . . .
H8 H -0.1948 0.6663 0.3248 0.0386 1.0000 Uiso R . . . . .
H11 H 0.6028 0.3506 0.5080 0.0511 1.0000 Uiso R . . . . .
H12 H 0.5327 0.4035 0.5112 0.0524 1.0000 Uiso R . . . . .
H13 H -0.0339 0.7073 0.4891 0.0482 1.0000 Uiso R . . . . .
H14 H -0.1276 0.7552 0.4881 0.0475 1.0000 Uiso R . . . . .
H31 H 0.8888 0.5459 0.8805 0.0313 1.0000 Uiso R . . . . .
H41 H 0.8999 0.6568 0.8479 0.0328 1.0000 Uiso R . . . . .
H51 H 0.7280 0.7019 0.6705 0.0290 1.0000 Uiso R . . . . .
H71 H 0.5384 0.6929 0.4836 0.0250 1.0000 Uiso R . . . . .
H81 H 0.4146 0.6468 0.2213 0.0237 1.0000 Uiso R . . . . .
H91 H 0.2672 0.7399 0.3586 0.0334 1.0000 Uiso R . . . . .
H92 H 0.4435 0.7472 0.3155 0.0329 1.0000 Uiso R . . . . .
H101 H 0.3113 0.7517 0.1089 0.0376 1.0000 Uiso R . . . . .
H102 H 0.2267 0.8035 0.1816 0.0375 1.0000 Uiso R . . . . .
H111 H 0.0148 0.7428 0.0464 0.0383 1.0000 Uiso R . . . . .
H112 H -0.0094 0.7357 0.1827 0.0394 1.0000 Uiso R . . . . .
H121 H -0.0367 0.6362 0.0910 0.0322 1.0000 Uiso R . . . . .
H122 H 0.1427 0.6418 0.0510 0.0326 1.0000 Uiso R . . . . .
H131 H 0.1001 0.6370 0.3010 0.0250 1.0000 Uiso R . . . . .
H141 H 0.0143 0.5341 0.1062 0.0288 1.0000 Uiso R . . . . .
H161 H -0.0973 0.4345 0.0297 0.0378 1.0000 Uiso R . . . . .
H171 H -0.1435 0.3284 0.0630 0.0415 1.0000 Uiso R . . . . .
H181 H 0.0120 0.2740 0.2343 0.0388 1.0000 Uiso R . . . . .
H231 H 0.4995 0.8331 0.7593 0.0339 1.0000 Uiso R . . . . .
H241 H 0.6456 0.7782 0.9409 0.0372 1.0000 Uiso R . . . . .
H251 H 0.5715 0.6747 0.9775 0.0308 1.0000 Uiso R . . . . .
H271 H 0.4186 0.5805 0.9233 0.0273 1.0000 Uiso R . . . . .
H281 H 0.1251 0.4884 0.8407 0.0230 1.0000 Uiso R . . . . .
H291 H 0.3822 0.4864 0.9873 0.0322 1.0000 Uiso R . . . . .
H292 H 0.4819 0.4710 0.8839 0.0319 1.0000 Uiso R . . . . .
H301 H 0.4451 0.3751 0.9812 0.0371 1.0000 Uiso R . . . . .
H302 H 0.2481 0.3865 0.9657 0.0370 1.0000 Uiso R . . . . .
H311 H 0.2946 0.3110 0.8218 0.0362 1.0000 Uiso R . . . . .
H312 H 0.4265 0.3550 0.7748 0.0358 1.0000 Uiso R . . . . .
H321 H 0.0687 0.3796 0.7401 0.0297 1.0000 Uiso R . . . . .
H322 H 0.1595 0.3595 0.6328 0.0303 1.0000 Uiso R . . . . .
H331 H 0.3188 0.4569 0.6612 0.0236 1.0000 Uiso R . . . . .
H341 H -0.0254 0.4155 0.5088 0.0228 1.0000 Uiso R . . . . .
H361 H -0.2403 0.4080 0.3418 0.0269 1.0000 Uiso R . . . . .
H371 H -0.4239 0.4520 0.1697 0.0299 1.0000 Uiso R . . . . .
H381 H -0.4276 0.5629 0.1366 0.0305 1.0000 Uiso R . . . . .

loop_
_atom_site_aniso_label
_atom_site_aniso_U_11
_atom_site_aniso_U_22
_atom_site_aniso_U_33
_atom_site_aniso_U_23
_atom_site_aniso_U_13
_atom_site_aniso_U_12
Cu1 0.02003(9) 0.01443(11) 0.02007(12) 0.00083(9) 0.00077(8) -0.00190(9)
Cu2 0.02084(9) 0.01193(10) 0.01842(11) 0.00067(9) -0.00076(8) -0.00137(9)
N1 0.0210(7) 0.0176(9) 0.0184(8) 0.0035(6) 0.0014(7) 0.0003(6)
N2 0.0206(7) 0.0179(7) 0.0210(7) 0.0005(5) 0.0028(6) -0.0007(5)
N3 0.0243(7) 0.0153(6) 0.0218(7) 0.0014(5) 0.0030(6) 0.0012(5)
N4 0.0224(8) 0.0138(8) 0.0179(8) 0.0009(6) 0.0020(6) 0.0002(6)
C1 0.0182(9) 0.0191(11) 0.0213(10) 0.0015(6) 0.0052(8) 0.0011(6)
C2 0.0234(8) 0.0218(10) 0.0229(9) 0.0014(8) 0.0028(7) 0.0036(8)
C3 0.0281(9) 0.0283(11) 0.0218(9) -0.0009(8) -0.0025(7) 0.0058(7)
C4 0.0282(10) 0.0296(12) 0.0249(10) -0.0065(9) -0.0011(9) 0.0007(8)
C5 0.0271(9) 0.0212(10) 0.0221(10) -0.0058(8) 0.0022(8) -0.0016(7)
C6 0.0204(9) 0.0184(10) 0.0184(9) -0.0001(8) 0.0021(8) -0.0003(6)
C7 0.0238(9) 0.0146(10) 0.0245(11) -0.0009(8) 0.0060(8) -0.0008(7)
C8 0.0219(8) 0.0186(8) 0.0205(8) 0.0047(6) 0.0023(6) 0.0000(6)
C9 0.0372(10) 0.0193(11) 0.0265(11) 0.0054(9) 0.0013(9) 0.0008(8)
C10 0.0377(10) 0.0233(9) 0.0330(11) 0.0115(8) 0.0017(9) 0.0007(8)
C11 0.0322(10) 0.0304(10) 0.0340(11) 0.0144(8) 0.0006(8) 0.0049(8)
C12 0.0252(9) 0.0307(11) 0.0237(10) 0.0056(8) -0.0010(7) -0.0011(8)
C13 0.0223(8) 0.0180(7) 0.0215(8) 0.0021(6) 0.0030(6) 0.0022(6)
C14 0.0235(8) 0.0254(10) 0.0198(8) -0.0008(6) 0.0020(7) -0.0001(6)
C15 0.0234(8) 0.0266(10) 0.0231(9) -0.0052(8) 0.0043(8) -0.0031(7)
C16 0.0296(10) 0.0343(13) 0.0301(12) -0.0111(9) 0.0054(9) -0.0040(8)
C17 0.0333(10) 0.0281(12) 0.0409(14) -0.0186(10) 0.0067(10) -0.0083(9)
C18 0.0295(10) 0.0245(11) 0.0412(13) -0.0136(9) 0.0099(10) -0.0059(8)
C19 0.0277(9) 0.0176(10) 0.0338(11) -0.0077(8) 0.0100(9) -0.0033(7)
C20 0.0221(8) 0.0214(10) 0.0275(10) -0.0065(8) 0.0082(8) -0.0043(7)
C21 0.0213(8) 0.0133(9) 0.0233(9) -0.0023(7) 0.0036(7) -0.0010(6)
C22 0.0233(8) 0.0189(10) 0.0271(10) -0.0024(8) 0.0064(8) -0.0014(7)
C23 0.0288(9) 0.0160(9) 0.0391(13) -0.0093(8) 0.0071(9) -0.0037(7)
C24 0.0283(9) 0.0260(11) 0.0349(12) -0.0122(9) -0.0011(9) -0.0034(8)
C25 0.0293(9) 0.0232(11) 0.0246(10) -0.0078(8) -0.0034(8) -0.0004(8)
C26 0.0252(8) 0.0162(9) 0.0252(10) -0.0037(7) 0.0027(7) -0.0013(7)
C27 0.0283(8) 0.0177(8) 0.0217(8) 0.0001(6) 0.0015(7) 0.0007(6)
C28 0.0254(8) 0.0151(7) 0.0187(7) 0.0021(6) 0.0017(6) 0.0008(6)
C29 0.0353(11) 0.0210(9) 0.0249(10) 0.0041(7) -0.0048(8) 0.0010(7)
C30 0.0437(11) 0.0214(9) 0.0272(10) 0.0087(7) -0.0018(8) 0.0029(8)
C31 0.0367(10) 0.0183(9) 0.0315(10) 0.0065(7) 0.0019(8) 0.0062(7)
C32 0.0351(10) 0.0131(10) 0.0277(11) -0.0002(8) 0.0003(9) -0.0014(7)
C33 0.0229(8) 0.0163(7) 0.0201(8) 0.0036(6) 0.0015(6) 0.0018(6)
C34 0.0236(8) 0.0148(9) 0.0159(9) 0.0012(7) 0.0028(7) -0.0009(7)
C35 0.0213(9) 0.0168(9) 0.0181(8) -0.0019(8) 0.0032(8) -0.0019(6)
C36 0.0243(8) 0.0189(10) 0.0238(10) -0.0024(7) 0.0020(8) -0.0008(7)
C37 0.0247(9) 0.0239(10) 0.0275(10) -0.0074(8) -0.0039(8) -0.0007(7)
C38 0.0250(8) 0.0285(12) 0.0218(9) -0.0007(7) -0.0027(7) 0.0038(7)
C39 0.0193(7) 0.0206(9) 0.0226(8) 0.0009(8) 0.0039(6) 0.0022(8)
C40 0.0161(9) 0.0198(11) 0.0174(9) 0.0009(6) 0.0038(7) 0.0002(6)
O1 0.0252(6) 0.0167(7) 0.0249(8) 0.0025(6) 0.0000(6) -0.0026(5)
O2 0.0393(8) 0.0224(8) 0.0313(8) 0.0062(6) -0.0026(7) 0.0044(6)
O3 0.0277(7) 0.0159(7) 0.0292(8) -0.0011(6) 0.0009(6) -0.0038(5)
O4 0.0381(8) 0.0182(8) 0.0386(10) -0.0010(7) 0.0055(8) -0.0073(6)
O5 0.0281(7) 0.0154(7) 0.0254(8) 0.0011(6) -0.0032(6) -0.0060(5)
O6 0.0362(8) 0.0161(8) 0.0321(9) -0.0006(6) 0.0033(7) -0.0069(6)
O7 0.0245(6) 0.0143(7) 0.0184(7) 0.0015(5) -0.0019(6) -0.0021(5)
O8 0.0262(6) 0.0200(7) 0.0295(8) 0.0035(6) -0.0007(6) 0.0012(5)
O21 0.0446(9) 0.0227(9) 0.0372(10) 0.0054(7) 0.0102(8) 0.0081(7)
O22 0.0427(8) 0.0190(8) 0.0343(10) 0.0042(7) 0.0063(8) 0.0072(6)

loop_
_atom_type_symbol
_atom_type_scat_dispersion_real
_atom_type_scat_dispersion_imag
_atom_type_scat_Cromer_Mann_a1
_atom_type_scat_Cromer_Mann_b1
_atom_type_scat_Cromer_Mann_a2
_atom_type_scat_Cromer_Mann_b2
_atom_type_scat_Cromer_Mann_a3
_atom_type_scat_Cromer_Mann_b3
_atom_type_scat_Cromer_Mann_a4
_atom_type_scat_Cromer_Mann_b4
_atom_type_scat_Cromer_Mann_c
_atom_type_scat_source
C 0.0033 0.0016 2.3100 20.8439 1.0200 10.2075 1.5886 0.5687 0.8650 51.6512 0.2156 'International Tables Vol C 4.2.6.8 and 6.1.1.4'
H 0.0000 0.0000 0.4930 10.5109 0.3229 26.1257 0.1402 3.1424 0.0408 57.7998 0.0030 'International Tables Vol C 4.2.6.8 and 6.1.1.4'
N 0.0061 0.0033 12.2126 0.0057 3.1322 9.8933 2.0125 28.9975 1.1663 0.5826 -11.5290 'International Tables Vol C 4.2.6.8 and 6.1.1.4'
O 0.0106 0.0060 3.0485 13.2771 2.2868 5.7011 1.5463 0.3239 0.8670 32.9089 0.2508 'International Tables Vol C 4.2.6.8 and 6.1.1.4'
Cu 0.3201 1.2651 13.3380 3.5828 7.1676 0.2470 5.6158 11.3966 1.6735 64.8126 1.1910 'International Tables Vol C 4.2.6.8 and 6.1.1.4'

loop_
_geom_angle_atom_site_label_1
_geom_angle_site_symmetry_1
_geom_angle_atom_site_label_2
_geom_angle_site_symmetry_2
_geom_angle_atom_site_label_3
_geom_angle_site_symmetry_3
_geom_angle
_geom_angle_publ_flag
Cu2 . Cu1 . N1 . 81.57(5) yes
Cu2 . Cu1 . N2 . 94.64(5) yes
N1 . Cu1 . N2 . 84.54(8) yes
Cu2 . Cu1 . O1 . 79.51(5) yes
N1 . Cu1 . O1 . 94.65(7) yes
N2 . Cu1 . O1 . 174.14(7) yes
Cu2 . Cu1 . O3 . 100.00(5) yes
N1 . Cu1 . O3 . 177.87(7) yes
N2 . Cu1 . O3 . 93.87(7) yes
O1 . Cu1 . O3 . 87.06(7) yes
Cu1 . Cu2 . N3 . 105.02(5) yes
Cu1 . Cu2 . N4 . 71.96(5) yes
N3 . Cu2 . N4 . 84.90(8) yes
Cu1 . Cu2 . O5 . 98.86(5) yes
N3 . Cu2 . O5 . 94.06(7) yes
N4 . Cu2 . O5 . 170.05(7) yes
Cu1 . Cu2 . O7 . 78.89(5) yes
N3 . Cu2 . O7 . 175.35(7) yes
N4 . Cu2 . O7 . 94.05(7) yes
O5 . Cu2 . O7 . 87.75(7) yes
Cu1 . N1 . C7 . 125.54(16) yes
Cu1 . N1 . C8 . 112.65(13) yes
C7 . N1 . C8 . 121.79(19) yes
Cu1 . N2 . C13 . 111.70(12) yes
Cu1 . N2 . C14 . 125.80(14) yes
C13 . N2 . C14 . 122.08(17) yes
Cu2 . N3 . C27 . 125.93(14) yes
Cu2 . N3 . C28 . 112.16(12) yes
C27 . N3 . C28 . 121.85(17) yes
Cu2 . N4 . C33 . 111.27(13) yes
Cu2 . N4 . C34 . 125.98(16) yes
C33 . N4 . C34 . 122.70(19) yes
C2 . C1 . C6 . 117.0(2) yes
C2 . C1 . O1 . 117.6(2) yes
C6 . C1 . O1 . 125.5(2) yes
C1 . C2 . C3 . 121.2(2) yes
C1 . C2 . O2 . 120.0(2) yes
C3 . C2 . O2 . 118.8(2) yes
C2 . C3 . C4 . 120.7(2) yes
C2 . C3 . H31 . 119.3 no
C4 . C3 . H31 . 120.0 no
C3 . C4 . C5 . 119.9(2) yes
C3 . C4 . H41 . 119.8 no
C5 . C4 . H41 . 120.3 no
C4 . C5 . C6 . 120.5(2) yes
C4 . C5 . H51 . 121.0 no
C6 . C5 . H51 . 118.4 no
C5 . C6 . C1 . 120.7(2) yes
C5 . C6 . C7 . 116.5(2) yes
C1 . C6 . C7 . 122.8(2) yes
C6 . C7 . N1 . 125.3(2) yes
C6 . C7 . H71 . 117.1 no
N1 . C7 . H71 . 117.5 no
N1 . C8 . C9 . 117.13(17) yes
N1 . C8 . C13 . 106.11(15) yes
C9 . C8 . C13 . 110.58(16) yes
N1 . C8 . H81 . 107.4 no
C9 . C8 . H81 . 107.5 no
C13 . C8 . H81 . 107.8 no
C8 . C9 . C10 . 110.4(2) yes
C8 . C9 . H91 . 110.4 no
C10 . C9 . H91 . 109.4 no
C8 . C9 . H92 . 109.8 no
C10 . C9 . H92 . 107.7 no
H91 . C9 . H92 . 109.1 no
C9 . C10 . C11 . 111.24(18) yes
C9 . C10 . H101 . 110.3 no
C11 . C10 . H101 . 110.7 no
C9 . C10 . H102 . 108.4 no
C11 . C10 . H102 . 109.2 no
H101 . C10 . H102 . 106.9 no
C10 . C11 . C12 . 111.22(18) yes
C10 . C11 . H111 . 110.0 no
C12 . C11 . H111 . 107.4 no
C10 . C11 . H112 . 111.3 no
C12 . C11 . H112 . 108.2 no
H111 . C11 . H112 . 108.6 no
C11 . C12 . C13 . 108.92(18) yes
C11 . C12 . H121 . 107.5 no
C13 . C12 . H121 . 110.1 no
C11 . C12 . H122 . 111.1 no
C13 . C12 . H122 . 110.5 no
H121 . C12 . H122 . 108.6 no
C8 . C13 . C12 . 111.32(15) yes
C8 . C13 . N2 . 106.62(14) yes
C12 . C13 . N2 . 116.78(17) yes
C8 . C13 . H131 . 106.6 no
C12 . C13 . H131 . 108.4 no
N2 . C13 . H131 . 106.6 no
N2 . C14 . C15 . 125.50(18) yes
N2 . C14 . H141 . 118.6 no
C15 . C14 . H141 . 115.8 no
C14 . C15 . C16 . 117.4(2) yes
C14 . C15 . C20 . 122.17(19) yes
C16 . C15 . C20 . 119.9(2) yes
C15 . C16 . C17 . 120.6(3) yes
C15 . C16 . H161 . 120.2 no
C17 . C16 . H161 . 119.2 no
C16 . C17 . C18 . 120.2(2) yes
C16 . C17 . H171 . 119.4 no
C18 . C17 . H171 . 120.4 no
C17 . C18 . C19 . 120.5(2) yes
C17 . C18 . H181 . 121.4 no
C19 . C18 . H181 . 118.0 no
C18 . C19 . C20 . 120.9(2) yes
C18 . C19 . O4 . 120.1(2) yes
C20 . C19 . O4 . 119.0(2) yes
C19 . C20 . C15 . 117.9(2) yes
C19 . C20 . O3 . 116.3(2) yes
C15 . C20 . O3 . 125.8(2) yes
C22 . C21 . C26 . 117.00(18) yes
C22 . C21 . O5 . 117.36(19) yes
C26 . C21 . O5 . 125.63(18) yes
C21 . C22 . C23 . 122.1(2) yes
C21 . C22 . O6 . 118.28(19) yes
C23 . C22 . O6 . 119.6(2) yes
C22 . C23 . C24 . 120.0(2) yes
C22 . C23 . H231 . 118.9 no
C24 . C23 . H231 . 121.1 no
C23 . C24 . C25 . 119.9(2) yes
C23 . C24 . H241 . 121.7 no
C25 . C24 . H241 . 118.4 no
C24 . C25 . C26 . 120.7(2) yes
C24 . C25 . H251 . 120.1 no
C26 . C25 . H251 . 119.2 no
C21 . C26 . C25 . 120.30(19) yes
C21 . C26 . C27 . 122.57(19) yes
C25 . C26 . C27 . 117.0(2) yes
C26 . C27 . N3 . 125.35(19) yes
C26 . C27 . H271 . 117.2 no
N3 . C27 . H271 . 117.5 no
N3 . C28 . C29 . 116.07(16) yes
N3 . C28 . C33 . 106.52(14) yes
C29 . C28 . C33 . 111.01(16) yes
N3 . C28 . H281 . 106.3 no
C29 . C28 . H281 . 108.3 no
C33 . C28 . H281 . 108.3 no
C28 . C29 . C30 . 110.64(18) yes
C28 . C29 . H291 . 110.1 no
C30 . C29 . H291 . 109.5 no
C28 . C29 . H292 . 108.4 no
C30 . C29 . H292 . 110.9 no
H291 . C29 . H292 . 107.2 no
C29 . C30 . C31 . 112.27(17) yes
C29 . C30 . H301 . 108.8 no
C31 . C30 . H301 . 107.9 no
C29 . C30 . H302 . 109.5 no
C31 . C30 . H302 . 109.8 no
H301 . C30 . H302 . 108.6 no
C30 . C31 . C32 . 111.31(17) yes
C30 . C31 . H311 . 108.8 no
C32 . C31 . H311 . 108.7 no
C30 . C31 . H312 . 109.7 no
C32 . C31 . H312 . 110.5 no
H311 . C31 . H312 . 107.7 no
C31 . C32 . C33 . 108.47(17) yes
C31 . C32 . H321 . 108.8 no
C33 . C32 . H321 . 109.9 no
C31 . C32 . H322 . 110.3 no
C33 . C32 . H322 . 110.8 no
H321 . C32 . H322 . 108.6 no
C28 . C33 . C32 . 111.09(16) yes
C28 . C33 . N4 . 106.51(15) yes
C32 . C33 . N4 . 116.58(16) yes
C28 . C33 . H331 . 107.3 no
C32 . C33 . H331 . 109.4 no
N4 . C33 . H331 . 105.4 no
N4 . C34 . C35 . 125.1(2) yes
N4 . C34 . H341 . 119.4 no
C35 . C34 . H341 . 115.5 no
C34 . C35 . C36 . 116.9(2) yes
C34 . C35 . C40 . 122.9(2) yes
C36 . C35 . C40 . 120.0(2) yes
C35 . C36 . C37 . 121.2(2) yes
C35 . C36 . H361 . 116.8 no
C37 . C36 . H361 . 122.0 no
C36 . C37 . C38 . 119.2(2) yes
C36 . C37 . H371 . 119.4 no
C38 . C37 . H371 . 121.3 no
C37 . C38 . C39 . 120.8(2) yes
C37 . C38 . H381 . 118.7 no
C39 . C38 . H381 . 120.5 no
C38 . C39 . C40 . 121.4(2) yes
C38 . C39 . O8 . 119.05(19) yes
C40 . C39 . O8 . 119.6(2) yes
C39 . C40 . C35 . 117.4(2) yes
C39 . C40 . O7 . 117.1(2) yes
C35 . C40 . O7 . 125.5(2) yes
C1 . O1 . Cu1 . 125.94(15) yes
C2 . O2 . H2 . 110.8 no
C20 . O3 . Cu1 . 126.29(15) yes
C19 . O4 . H4 . 107.1 no
C21 . O5 . Cu2 . 125.69(14) yes
C22 . O6 . H6 . 109.7 no
C40 . O7 . Cu2 . 125.82(14) yes
C39 . O8 . H8 . 107.4 no
H11 . O21 . H12 . 102.7 no
H13 . O22 . H14 . 103.0 no

loop_
_geom_bond_atom_site_label_1
_geom_bond_site_symmetry_1
_geom_bond_atom_site_label_2
_geom_bond_site_symmetry_2
_geom_bond_distance
_geom_bond_publ_flag
Cu1 . Cu2 . 3.6944(4) yes
Cu1 . N1 . 1.934(2) yes
Cu1 . N2 . 1.9420(16) yes
Cu1 . O1 . 1.8993(17) yes
Cu1 . O3 . 1.8997(16) yes
Cu2 . N3 . 1.9331(17) yes
Cu2 . N4 . 1.9450(19) yes
Cu2 . O5 . 1.9097(16) yes
Cu2 . O7 . 1.8979(16) yes
N1 . C7 . 1.287(3) yes
N1 . C8 . 1.473(3) yes
N2 . C13 . 1.479(2) yes
N2 . C14 . 1.288(2) yes
N3 . C27 . 1.286(3) yes
N3 . C28 . 1.475(2) yes
N4 . C33 . 1.482(3) yes
N4 . C34 . 1.278(3) yes
C1 . C2 . 1.420(3) yes
C1 . C6 . 1.414(3) yes
C1 . O1 . 1.314(3) yes
C2 . C3 . 1.383(3) yes
C2 . O2 . 1.368(3) yes
C3 . C4 . 1.397(4) yes
C3 . H31 . 0.934 no
C4 . C5 . 1.364(3) yes
C4 . H41 . 0.957 no
C5 . C6 . 1.416(3) yes
C5 . H51 . 0.962 no
C6 . C7 . 1.444(3) yes
C7 . H71 . 0.927 no
C8 . C9 . 1.522(3) yes
C8 . C13 . 1.533(3) yes
C8 . H81 . 0.994 no
C9 . C10 . 1.527(3) yes
C9 . H91 . 0.979 no
C9 . H92 . 0.964 no
C10 . C11 . 1.518(3) yes
C10 . H101 . 0.975 no
C10 . H102 . 0.986 no
C11 . C12 . 1.539(3) yes
C11 . H111 . 0.954 no
C11 . H112 . 0.967 no
C12 . C13 . 1.525(3) yes
C12 . H121 . 0.980 no
C12 . H122 . 0.973 no
C13 . H131 . 0.976 no
C14 . C15 . 1.441(3) yes
C14 . H141 . 0.946 no
C15 . C16 . 1.419(3) yes
C15 . C20 . 1.407(3) yes
C16 . C17 . 1.377(4) yes
C16 . H161 . 0.945 no
C17 . C18 . 1.388(4) yes
C17 . H171 . 0.903 no
C18 . C19 . 1.382(3) yes
C18 . H181 . 0.933 no
C19 . C20 . 1.429(3) yes
C19 . O4 . 1.362(3) yes
C20 . O3 . 1.314(3) yes
C21 . C22 . 1.417(3) yes
C21 . C26 . 1.416(3) yes
C21 . O5 . 1.304(3) yes
C22 . C23 . 1.371(3) yes
C22 . O6 . 1.379(3) yes
C23 . C24 . 1.403(4) yes
C23 . H231 . 0.954 no
C24 . C25 . 1.371(3) yes
C24 . H241 . 0.942 no
C25 . C26 . 1.414(3) yes
C25 . H251 . 0.940 no
C26 . C27 . 1.439(3) yes
C27 . H271 . 0.944 no
C28 . C29 . 1.522(3) yes
C28 . C33 . 1.531(3) yes
C28 . H281 . 0.986 no
C29 . C30 . 1.528(3) yes
C29 . H291 . 0.975 no
C29 . H292 . 0.951 no
C30 . C31 . 1.522(3) yes
C30 . H301 . 0.948 no
C30 . H302 . 0.979 no
C31 . C32 . 1.538(3) yes
C31 . H311 . 0.962 no
C31 . H312 . 0.972 no
C32 . C33 . 1.525(3) yes
C32 . H321 . 0.965 no
C32 . H322 . 0.962 no
C33 . H331 . 0.966 no
C34 . C35 . 1.438(3) yes
C34 . H341 . 0.942 no
C35 . C36 . 1.409(3) yes
C35 . C40 . 1.414(3) yes
C36 . C37 . 1.372(3) yes
C36 . H361 . 0.957 no
C37 . C38 . 1.404(3) yes
C37 . H371 . 0.926 no
C38 . C39 . 1.369(3) yes
C38 . H381 . 0.935 no
C39 . C40 . 1.423(3) yes
C39 . O8 . 1.368(3) yes
C40 . O7 . 1.315(3) yes
O2 . H2 . 0.799 no
O4 . H4 . 0.809 no
O6 . H6 . 0.796 no
O8 . H8 . 0.792 no
O21 . H11 . 0.803 no
O21 . H12 . 0.784 no
O22 . H13 . 0.783 no
O22 . H14 . 0.808 no

loop_
_geom_hbond_atom_site_label_D
_geom_hbond_site_symmetry_D
_geom_hbond_atom_site_label_H
_geom_hbond_site_symmetry_H
_geom_hbond_atom_site_label_A
_geom_hbond_site_symmetry_A
_geom_hbond_angle_DHA
_geom_hbond_distance_DH
_geom_hbond_distance_HA
_geom_hbond_distance_DA
_geom_hbond_publ_flag
O2 . H2 . O21 . 167 0.80 2.15 2.936(2) yes
O4 . H4 . O21 . 160 0.81 2.11 2.884(2) yes
O6 . H6 . O22 . 166 0.80 2.16 2.942(2) yes
O8 . H8 . O22 . 162 0.79 2.15 2.916(2) yes
O21 . H11 . O6 2_646 176 0.80 2.10 2.901(2) yes
O22 . H13 . O5 . 142 0.78 2.17 2.832(2) yes
O22 . H14 . O4 2_556 165 0.81 2.08 2.867(2) yes
